data_2003389
loop_
_publ_author_name
'Pilati, T.'

_publ_section_title
;
 Five 3,3'-Bridged 2,2'-Dithiophenes
;
_journal_issue 4
_journal_name_full 'Acta Crystallographica Section C'
_journal_page_first 690
_journal_page_last 697
_journal_paper_doi 10.1107/S0108270194010516
_journal_volume 51
_journal_year 1995
_chemical_compound_source
;
chemical synthesis (Sannicol\'o, 1994).
;
_chemical_formula_sum 'C13 H14 O2 S2'
_chemical_formula_weight 266.37
_chemical_name_systematic
;
6H-4,7,8,10-tetrahydrodithieno[3,2-g,2',3'-i][1,4]dioxacycloundecine,
;
_space_group_IT_number 14
_space_group_name_Hall '-P 2yn'
_space_group_name_H-M_alt 'P 1 21/n 1'
_symmetry_cell_setting monoclinic
_symmetry_space_group_name_H-M 'P 1 21/n 1'
_cell_angle_alpha 90.00
_cell_angle_beta 115.29(2)
_cell_angle_gamma 90.00
_cell_formula_units_Z 4
_cell_length_a 7.643(2)
_cell_length_b 24.604(3)
_cell_length_c 7.767(1)
_cell_measurement_radiation 'Mo K\a'
_cell_measurement_reflns_used 25
_cell_measurement_temperature 295(2)
_cell_measurement_theta_max 16.9
_cell_measurement_theta_min 10.2
_cell_measurement_wavelength 0.70930
_cell_volume 1320.6(5)
_computing_cell_refinement SDP
_computing_data_collection 'SDP (Frenz, 1983)'
_computing_data_reduction SDP
_computing_molecular_graphics 'ORTEP (Johnson, 1976)'
_computing_publication_material 'PARST (Nardelli, 1983)'
_computing_structure_refinement SDP
_computing_structure_solution 'MULTAN (Main et al., 1982)'
_diffrn_ambient_temperature 295(2)
_diffrn_measurement_device 'Enraf-Nonius CAD4'
_diffrn_measurement_method '\q/2\q scan'
_diffrn_radiation_monochromator graphite
_diffrn_radiation_source 'fine focus Philips Mo tube'
_diffrn_radiation_type 'Mo K\a'
_diffrn_radiation_wavelength 0.71073
_diffrn_reflns_limit_h_max 9
_diffrn_reflns_limit_h_min 0
_diffrn_reflns_limit_k_max 31
_diffrn_reflns_limit_k_min 0
_diffrn_reflns_limit_l_max 9
_diffrn_reflns_limit_l_min -10
_diffrn_reflns_number 3017
_diffrn_reflns_reduction_process
;
START-SDP
;
_diffrn_reflns_theta_max 27.5
_diffrn_reflns_theta_min 2.0
_diffrn_standards_decay_% 0
_diffrn_standards_interval_time 360
_diffrn_standards_number 1
_exptl_absorpt_coefficient_mu 0.3736
_exptl_crystal_colour yellow--brown
_exptl_crystal_density_diffrn 1.3398
_exptl_crystal_description
;
Prism
;
_exptl_crystal_F_000 560.0
_exptl_crystal_size_max 0.38
_exptl_crystal_size_mid 0.38
_exptl_crystal_size_min 0.30
_refine_diff_density_max 0.14
_refine_diff_density_min -0.15
_refine_ls_extinction_coef 1.47(7)x10^-6^
_refine_ls_extinction_method 'Stout & Jensen (1968) '
_refine_ls_goodness_of_fit_obs 2.097
_refine_ls_hydrogen_treatment refall
_refine_ls_matrix_type full-matrix
_refine_ls_number_constraints 0
_refine_ls_number_parameters 211
_refine_ls_number_reflns 2344
_refine_ls_number_restraints 0
_refine_ls_R_factor_obs 0.032
_refine_ls_shift/esd_max 0.00
_refine_ls_shift/esd_mean 0.00
_refine_ls_structure_factor_coef F
_refine_ls_weighting_details 'w = 2F~o~Lp/[\s^2^(I~o~) + (0.02I~o~)^2^]^1/2^'
_refine_ls_weighting_scheme calc
_refine_ls_wR_factor_obs 0.038
_reflns_number_observed 2344
_reflns_number_total 3017
_reflns_observed_criterion 'I~o~ > 2\s(I~o~)'
_cod_data_source_file na1119.cif
_cod_data_source_block IV
_cod_depositor_comments
;
The following automatic conversions were performed:

'_cell_measurement_temperature' value 'room temperature' was changed
to '295(2)' - the room/ambient temperature average [293;298] in
Kelvins(K) was taken.

Automatic conversion script
Id: cif_fix_values 1646 2011-03-28 12:23:43Z adriana 

The following automatic conversions were performed:

'_cell_measurement_temperature' value 'room temperature' was changed
to '295(2)' - the room/ambient temperature average [293;298] in
Kelvins(K) was taken.

'_diffrn_ambient_temperature' value 'room
temperature' was changed to '295(2)' - the room/ambient temperature
average [293;298] in Kelvins(K) was taken.

'_symmetry_cell_setting'
value 'Monoclinic' changed to 'monoclinic' according to
/home/saulius/struct/CIF-dictionaries/cif_core.dic dictionary named
'cif_core.dic' version 2.4.1 from 2010-06-29.

Automatic conversion script
Id: cif_fix_values 1715 2011-07-08 13:25:40Z adriana 

The following automatic conversions were performed:

'_refine_ls_weighting_scheme' value 'w = 2F~o~Lp/[\s^2^(I~o~) +
(0.02I~o~)^2^]^1/2^' was changed to 'calc'. New tag
'_refine_ls_weighting_details' was created. The value of the new tag
was set to 'w = 2F~o~Lp/[\s^2^(I~o~) + (0.02I~o~)^2^]^1/2^'.

Automatic conversion script
Id: cif_fix_values 3143 2015-03-26 13:38:13Z robertas 
;
_cod_original_cell_volume 1320.59(47)
_cod_original_sg_symbol_H-M 'P 21/n'
_cod_database_code 2003389

loop_
_space_group_symop_id
_space_group_symop_operation_xyz
1 x,y,z
2 -x+1/2,y+1/2,-z+1/2
3 -x,-y,-z
4 x+1/2,-y+1/2,z+1/2

loop_
_atom_site_aniso_label
_atom_site_aniso_U_11
_atom_site_aniso_U_12
_atom_site_aniso_U_13
_atom_site_aniso_U_22
_atom_site_aniso_U_23
_atom_site_aniso_U_33
S1 0.0562(2) -0.0026(2) 0.0229(1) 0.0754(3) 0.0060(2) 0.0411(1)
S7 0.0447(1) -0.0043(2) 0.0324(1) 0.0770(3) 0.0060(2) 0.0719(2)
O12 0.0504(4) 0.0004(4) 0.0286(3) 0.0491(6) 0.0024(4) 0.0636(5)
O16 0.0727(5) -0.0106(5) 0.0268(3) 0.0592(6) 0.0026(4) 0.0445(4)
C2 0.0597(7) -0.0105(7) 0.0367(4) 0.0761(9) -0.0165(7) 0.0586(6)
C3 0.0486(6) -0.0022(6) 0.0290(5) 0.0531(9) -0.0102(7) 0.0668(7)
C4 0.0415(6) -0.0043(6) 0.0188(4) 0.0402(6) -0.0030(5) 0.0450(5)
C5 0.0389(5) -0.0054(5) 0.0181(4) 0.0469(6) -0.0006(5) 0.0388(5)
C6 0.0369(5) 0.0026(6) 0.0197(4) 0.0527(6) 0.0081(6) 0.0455(5)
C8 0.0578(7) 0.0203(8) 0.0488(5) 0.097(1) 0.0172(9) 0.0891(8)
C9 0.0689(7) 0.0208(7) 0.0451(5) 0.0662(9) 0.0047(8) 0.0864(8)
C10 0.0478(6) 0.0098(6) 0.0261(4) 0.0503(9) 0.0100(6) 0.0600(6)
C11 0.0603(7) 0.0067(6) 0.0346(6) 0.0417(6) 0.0108(7) 0.0833(8)
C13 0.0692(8) -0.0112(7) 0.0324(5) 0.0549(9) -0.0144(7) 0.0635(7)
C14 0.073(1) -0.0101(9) 0.0112(7) 0.072(1) -0.0047(8) 0.0560(8)
C15 0.0551(8) -0.0014(7) 0.0098(7) 0.0564(9) 0.0089(7) 0.0581(8)
C17 0.0615(7) -0.0025(6) 0.0248(5) 0.0435(6) 0.0075(6) 0.0541(6)

loop_
_atom_site_label
_atom_site_fract_x
_atom_site_fract_y
_atom_site_fract_z
_atom_site_U_iso_or_equiv
_atom_site_thermal_displace_type
_atom_site_calc_attached_atom
_atom_site_type_symbol
S1 0.10207(5) 0.35739(2) -0.13381(5) 0.0568(1) aniso . S
S7 -0.22889(5) 0.35134(2) 0.15004(6) 0.0619(2) aniso . S
O12 0.3455(1) 0.44319(4) 0.3387(1) 0.0529(3) aniso . O
O16 0.3201(2) 0.32357(4) 0.5110(1) 0.0582(3) aniso . O
C2 0.2629(2) 0.30620(7) -0.1020(2) 0.0608(5) aniso . C
C3 0.3114(2) 0.28112(6) 0.0658(2) 0.0547(5) aniso . C
C4 0.2177(2) 0.30267(5) 0.1744(2) 0.0422(4) aniso . C
C5 0.0981(2) 0.34495(5) 0.0837(2) 0.0410(4) aniso . C
C6 -0.0244(2) 0.37871(6) 0.1425(2) 0.0443(4) aniso . C
C8 -0.2887(2) 0.41224(8) 0.2148(2) 0.0752(7) aniso . C
C9 -0.1592(2) 0.45076(7) 0.2317(2) 0.0697(6) aniso . C
C10 -0.0049(2) 0.43231(6) 0.1908(2) 0.0516(5) aniso . C
C11 0.1666(2) 0.46608(6) 0.2111(2) 0.0604(5) aniso . C
C13 0.3663(2) 0.43828(7) 0.5298(2) 0.0611(5) aniso . C
C14 0.5291(3) 0.39985(8) 0.6358(2) 0.0729(7) aniso . C
C15 0.5037(2) 0.34511(7) 0.5421(2) 0.0615(6) aniso . C
C17 0.2531(2) 0.28245(6) 0.3689(2) 0.0530(5) aniso . C
H2 0.3130(20) 0.3003(6) -0.1930(20) 0.292(20) iso C2 H
H3 0.4040(20) 0.2496(7) 0.1160(20) 0.339(23) iso C3 H
H8 -0.3970(20) 0.4157(7) 0.2260(20) 0.376(24) iso C8 H
H9 -0.1600(20) 0.4858(7) 0.2730(20) 0.336(22) iso C9 H
H111 0.1800(20) 0.4697(7) 0.0920(20) 0.324(21) iso C11 H
H112 0.1500(20) 0.4997(7) 0.2530(20) 0.317(21) iso C11 H
H131 0.3870(20) 0.4738(7) 0.5850(20) 0.295(20) iso C13 H
H132 0.2450(20) 0.4252(6) 0.5280(20) 0.245(18) iso C13 H
H141 0.6550(20) 0.4144(7) 0.6450(20) 0.343(22) iso C14 H
H142 0.5480(30) 0.3944(8) 0.7660(20) 0.432(27) iso C14 H
H151 0.5040(20) 0.3480(6) 0.4140(20) 0.245(19) iso C15 H
H152 0.6100(20) 0.3196(7) 0.6220(20) 0.312(21) iso C15 H
H171 0.3430(20) 0.2533(6) 0.4000(20) 0.269(19) iso C17 H
H172 0.1380(20) 0.2711(6) 0.3740(20) 0.234(18) iso C17 H

loop_
_atom_type_symbol
_atom_type_description
_atom_type_scat_source
_atom_type_scat_dispersion_real
_atom_type_scat_dispersion_imag
S Sulphur
;International Tables for X-ray Crystallography (1974, Vol. IV,
Tables 2.2A, 2.3.1 and 2.2C)
;
0.110 0.124

loop_
_geom_angle_atom_site_label_1
_geom_angle_atom_site_label_2
_geom_angle_atom_site_label_3
_geom_angle
_geom_angle_publ_flag
C2 S1 C5 92.30(10) yes
C6 S7 C8 91.60(10) yes
C11 O12 C13 113.90(10) no
C15 O16 C17 113.60(10) no
S1 C2 H2 120.0(10) no
S1 C2 C3 111.30(10) yes
C3 C2 H2 128.0(10) no
C2 C3 H3 126.0(10) no
C2 C3 C4 113.80(10) yes
C4 C3 H3 120.0(10) no
C3 C4 C17 123.60(10) yes
C3 C4 C5 112.00(10) yes
C5 C4 C17 124.40(10) yes
S1 C5 C4 110.60(10) yes
C4 C5 C6 130.40(10) yes
S1 C5 C6 119.00(10) yes
S7 C6 C5 119.90(10) yes
C5 C6 C10 128.8(2) yes
S7 C6 C10 111.30(10) yes
S7 C8 H8 120.0(10) no
S7 C8 C9 111.80(10) yes
C9 C8 H8 128.0(10) no
C8 C9 H9 126.0(10) no
C8 C9 C10 113.7(2) yes
C10 C9 H9 120.0(10) no
C6 C10 C9 111.6(2) yes
C9 C10 C11 124.80(10) yes
C6 C10 C11 123.5(2) yes
O12 C11 C10 113.00(10) no
C10 C11 H112 107.0(10) no
C10 C11 H111 113.0(10) no
O12 C11 H112 110.0(10) no
O12 C11 H111 104.0(10) no
H111 C11 H112 110.0(10) no
O12 C13 H132 109.0(10) no
O12 C13 H131 108.0(10) no
O12 C13 C14 108.80(10) no
H131 C13 H132 106.0(10) no
C14 C13 H132 111.0(10) no
C14 C13 H131 113.0(10) no
C13 C14 H142 112.0(10) no
C13 C14 H141 111.0(10) no
C13 C14 C15 113.20(10) no
H141 C14 H142 105.0(10) no
C15 C14 H142 108.0(10) no
C15 C14 H141 106.0(10) no
O16 C15 C14 109.3(2) no
C14 C15 H152 111.0(10) no
C14 C15 H151 111.0(10) no
O16 C15 H152 111.0(10) no
O16 C15 H151 106.0(10) no
H151 C15 H152 108.0(10) no
O16 C17 C4 113.30(10) no
C4 C17 H172 112.0(10) no
C4 C17 H171 108.0(10) no
O16 C17 H172 102.0(10) no
O16 C17 H171 111.0(10) no
H171 C17 H172 111.0(10) no

loop_
_geom_bond_atom_site_label_1
_geom_bond_atom_site_label_2
_geom_bond_distance
_geom_bond_publ_flag
S1 C2 1.7030(10) yes
S1 C5 1.7300(10) yes
S7 C6 1.7260(10) yes
S7 C8 1.704(2) yes
O12 C11 1.4180(10) yes
O12 C13 1.4290(10) yes
O16 C15 1.421(2) yes
O16 C17 1.4220(10) yes
C2 C3 1.343(2) yes
C2 H2 0.950(10) no
C3 C4 1.422(2) yes
C3 H3 1.010(10) no
C4 C5 1.3650(10) yes
C4 C17 1.501(2) yes
C5 C6 1.463(2) yes
C6 C10 1.362(2) yes
C8 C9 1.336(2) yes
C8 H8 0.870(10) no
C9 C10 1.421(2) yes
C9 H9 0.920(10) no
C10 C11 1.502(2) yes
C11 H111 0.980(10) no
C11 H112 0.920(10) no
C13 C14 1.498(2) yes
C13 H131 0.960(10) no
C13 H132 0.980(10) no
C14 C15 1.503(2) yes
C14 H141 1.000(10) no
C14 H142 0.970(10) no
C15 H151 1.000(10) no
C15 H152 1.000(10) no
C17 H171 0.950(10) no
C17 H172 0.940(10) no
